data_9013466
loop_
_publ_author_name
'Moore, P. B.'
'Araki, T.'

_publ_section_title
;
 A mixed-valence solid-solution series: Crystal structures of phosphoferrite,
 Fe3(H2O)3[PO4]2, and kryzhanovskite, Fe3(OH)3[PO4]2
;
_journal_name_full 'Inorganic Chemistry'
_journal_page_first 316
_journal_page_last 321
_journal_paper_doi 10.1021/ic50156a015
_journal_volume 15
_journal_year 1976
_chemical_compound_source Synthetic
_chemical_formula_sum 'Fe3 H6 O11 P2'
_chemical_name_mineral Phosphoferrite
_space_group_IT_number 60
_symmetry_space_group_name_Hall '-P 2ac 2b'
_symmetry_space_group_name_H-M 'P b n a'
_cell_angle_alpha 90
_cell_angle_beta 90
_cell_angle_gamma 90
_cell_formula_units_Z 4
_cell_length_a 9.460
_cell_length_b 10.024
_cell_length_c 8.670
_cell_volume 822.150
_database_code_amcsd 0012680
_exptl_crystal_density_diffrn 3.325
_cod_original_formula_sum 'Fe3 P2 O11 H6'
_cod_database_code 9013466

loop_
_space_group_symop_operation_xyz
x,y,z
-x,1/2+y,z
x,1/2-y,-z
1/2+x,y,1/2-z
1/2-x,-y,1/2+z
1/2+x,1/2-y,1/2+z
1/2-x,1/2+y,1/2-z
-x,-y,-z

loop_
_atom_site_aniso_label
_atom_site_aniso_U_11
_atom_site_aniso_U_22
_atom_site_aniso_U_33
_atom_site_aniso_U_12
_atom_site_aniso_U_13
_atom_site_aniso_U_23
Fe1 0.01129 0.00758 0.00861 -0.00125 -0.00307 -0.00009
Fe2 0.00970 0.00881 0.00811 0.00240 -0.00004 0.00084
P 0.00553 0.00682 0.00682 -0.00038 -0.00021 0.00026
O1 0.00925 0.00728 0.01432 -0.00010 0.00029 0.00203
O2 0.00920 0.01252 0.00880 -0.00327 -0.00137 0.00066
O3 0.00698 0.01166 0.01363 0.00293 -0.00029 0.00154
O4 0.01215 0.01471 0.00750 -0.00269 -0.00179 -0.00084
OW1 0.02004 0.01553 0.02106 0.00000 0.00000 0.00370
OW2 0.01016 0.00845 0.01260 -0.00149 -0.00042 -0.00018

loop_
_atom_site_label
_atom_site_fract_x
_atom_site_fract_y
_atom_site_fract_z
_atom_site_U_iso_or_equiv
_atom_site_type_symbol
_atom_site_attached_hydrogens
Fe1 0.00000 0.00000 0.00000 0.00912 Fe 0
Fe2 0.06348 0.09782 0.63668 0.00887 Fe 0
P 0.20288 0.10670 0.29122 0.00633 P 0
O1 0.21539 0.25627 0.33460 0.01026 O 0
O2 0.10316 0.03661 0.40657 0.01013 O 0
O3 0.35040 0.04224 0.29614 0.01077 O 0
O4 0.14429 0.09993 0.12530 0.01140 O 0
OW1 -0.08684 0.25000 0.50000 0.01887 O 0
OW2 -0.02832 0.32797 0.14766 0.01039 O 0
H1 -0.13400 0.20000 0.44600 ? H 0
H2a -0.10000 0.31000 0.15600 ? H 0
H2b 0.02300 0.26800 0.13300 ? H 0

loop_
_cod_changelog_entry_id
_cod_changelog_entry_author
_cod_changelog_entry_date
_cod_changelog_entry_text
1
;cod-tools version 3.8.0
Id: cif_guess_AMCSD_atom_types 9574 2023-05-10 09:00:05Z saulius
;
2023-05-10T18:54:25+03:00
;Derived atom types and hydrogen counts
from atom names that follow the AMCSD naming convention
(Wat == water, O-H == hydroxyl).
;

loop_
_cod_related_entry_id
_cod_related_entry_database
_cod_related_entry_code
1 AMCSD 0012680
